data_4309704
loop_
_publ_author_name
'D. Krishna Kumar'
'D. Amilan Jose'
'Amitava Das'
'Parthasarathi Dastidar'

_publ_section_title
;
From Diamondoid Network to (4,4) Net: Effect of Ligand Topology on the
Supramolecular Structural Diversity
;
_journal_name_full 'Inorganic Chemistry'
_journal_page_first 6933
_journal_page_last 6935
_journal_paper_doi 10.1021/ic050972d
_journal_volume 44
_journal_year 2005
_chemical_formula_sum 'C5.5 H5 Cl0.5 N2 O2.02 Zn0.25'
_chemical_formula_weight 165.54
_chemical_name_systematic
; 
 ? 
;
_space_group_IT_number 86
_symmetry_cell_setting tetragonal
_symmetry_space_group_name_Hall '-P 4bc'
_symmetry_space_group_name_H-M 'P 42/n :2'
_atom_sites_solution_hydrogens geom
_atom_sites_solution_primary direct
_atom_sites_solution_secondary difmap
_audit_creation_method SHELXL-97
_cell_angle_alpha 90.00
_cell_angle_beta 90.00
_cell_angle_gamma 90.00
_cell_formula_units_Z 8
_cell_length_a 12.0544(10)
_cell_length_b 12.0544(10)
_cell_length_c 9.2802(15)
_cell_measurement_temperature 298(2)
_cell_volume 1348.5(3)
_computing_cell_refinement 'BRUKER AXS SMART 3'
_computing_data_collection 'BRUKER AXS SMART 3'
_computing_data_reduction 'BRUKER AXS SMART 3'
_computing_molecular_graphics 'PLATON, 'MERCURY 1.3'
_computing_structure_refinement 'SHELXL-97 (Sheldrick, 1997)'
_computing_structure_solution 'SHELXS-97 (Sheldrick, 1990)'
_diffrn_ambient_temperature 298(2)
_diffrn_detector_area_resol_mean 0.3
_diffrn_measured_fraction_theta_full 0.955
_diffrn_measured_fraction_theta_max 0.955
_diffrn_measurement_device_type 'BRUKER SMART CCD AREA DETECTOR'
_diffrn_measurement_method PHI-OMEGA
_diffrn_radiation_monochromator graphite
_diffrn_radiation_source 'fine-focus sealed tube'
_diffrn_radiation_type MoK\a
_diffrn_radiation_wavelength 0.71073
_diffrn_reflns_av_R_equivalents 0.0338
_diffrn_reflns_av_sigmaI/netI 0.0237
_diffrn_reflns_limit_h_max 14
_diffrn_reflns_limit_h_min -15
_diffrn_reflns_limit_k_max 15
_diffrn_reflns_limit_k_min -13
_diffrn_reflns_limit_l_max 11
_diffrn_reflns_limit_l_min -12
_diffrn_reflns_number 7580
_diffrn_reflns_theta_full 28.25
_diffrn_reflns_theta_max 28.25
_diffrn_reflns_theta_min 2.39
_diffrn_standards_decay_% >10
_exptl_absorpt_coefficient_mu 1.172
_exptl_absorpt_correction_type SADABS
_exptl_crystal_colour GOLDEN_YELLOW
_exptl_crystal_density_diffrn 1.631
_exptl_crystal_density_method 'not measured'
_exptl_crystal_description BLOCK
_exptl_crystal_F_000 673
_exptl_crystal_size_max 0.78
_exptl_crystal_size_mid 0.56
_exptl_crystal_size_min 0.43
_refine_diff_density_max 1.010
_refine_diff_density_min -0.333
_refine_diff_density_rms 0.123
_refine_ls_extinction_method none
_refine_ls_goodness_of_fit_ref 1.103
_refine_ls_hydrogen_treatment mixed
_refine_ls_matrix_type full
_refine_ls_number_parameters 126
_refine_ls_number_reflns 1601
_refine_ls_number_restraints 0
_refine_ls_restrained_S_all 1.103
_refine_ls_R_factor_all 0.0605
_refine_ls_R_factor_gt 0.0580
_refine_ls_shift/su_max 0.000
_refine_ls_shift/su_mean 0.000
_refine_ls_structure_factor_coef Fsqd
_refine_ls_weighting_details 'calc w=1/[\s^2^(Fo^2^)+(0.1310P)^2^+0.8160P] where P=(Fo^2^+2Fc^2^)/3'
_refine_ls_weighting_scheme calc
_refine_ls_wR_factor_gt 0.1776
_refine_ls_wR_factor_ref 0.1813
_reflns_number_gt 1480
_reflns_number_total 1601
_reflns_threshold_expression >2sigma(I)
_cod_data_source_file ic050972dsi20050615_054704.cif
_cod_data_source_block kkb385gm
_cod_depositor_comments
;
The following automatic conversions were performed:

'_symmetry_cell_setting' tag value 'TERAGONAL' was replaced with
'tetragonal' value as specified in the replacement file
'/home/robertas/cod-tools/perl-scripts/inputs/replacement_values.lst'.

Automatic conversion script
Id: cif_fix_values 3143 2015-03-26 13:38:13Z robertas 
;
_cod_original_sg_symbol_H-M 'P 42/n'
_cod_original_formula_sum 'C5.50 H5 Cl0.50 N2 O2.02 Zn0.25'
_cod_database_code 4309704

loop_
_symmetry_equiv_pos_as_xyz
'x, y, z'
'-x+1/2, -y+1/2, z'
'-y, x+1/2, z+1/2'
'y+1/2, -x, z+1/2'
'-x, -y, -z'
'x-1/2, y-1/2, -z'
'y, -x-1/2, -z-1/2'
'-y-1/2, x, -z-1/2'

loop_
_atom_site_label
_atom_site_type_symbol
_atom_site_fract_x
_atom_site_fract_y
_atom_site_fract_z
_atom_site_U_iso_or_equiv
_atom_site_adp_type
_atom_site_occupancy
_atom_site_symmetry_multiplicity
_atom_site_calc_flag
_atom_site_refinement_flags
_atom_site_disorder_assembly
_atom_site_disorder_group
Zn1 Zn 0.7500 0.7500 0.2500 0.0294(3) Uani 1 4 d S . .
N1 N 0.63348(18) 0.68532(19) 0.1194(2) 0.0324(5) Uani 1 1 d . . .
C2 C 0.6582(3) 0.6426(3) -0.0111(3) 0.0415(7) Uani 1 1 d . . .
C3 C 0.5765(3) 0.6187(3) -0.1099(4) 0.0470(8) Uani 1 1 d . . .
C4 C 0.4662(2) 0.6388(3) -0.0772(3) 0.0420(7) Uani 1 1 d . . .
C5 C 0.4406(2) 0.6826(2) 0.0579(3) 0.0318(6) Uani 1 1 d . . .
C6 C 0.5274(2) 0.7035(2) 0.1524(3) 0.0307(5) Uani 1 1 d . . .
N7 N 0.3339(2) 0.7062(2) 0.1067(3) 0.0374(6) Uani 1 1 d . . .
C8 C 0.2500 0.7500 0.0252(4) 0.0324(8) Uani 1 2 d S . .
O9 O 0.2500 0.7500 -0.1068(3) 0.0441(7) Uani 1 2 d S . .
Cl1 Cl 0.5000 0.0000 0.0000 0.0523(4) Uani 1 2 d S . .
O1 O 0.5482(7) 0.0912(7) 0.1036(9) 0.0485(17) Uiso 0.30 1 d P . .
O2 O 0.5277(8) -0.0533(8) 0.1253(10) 0.055(2) Uiso 0.29 1 d P . .
O3 O 0.4038(9) -0.0423(8) 0.0727(11) 0.062(2) Uiso 0.32 1 d P . .
O4 O 0.4103(9) 0.0741(10) -0.0024(12) 0.073(3) Uiso 0.34 1 d P . .
O5 O 0.4552(19) -0.0621(17) 0.126(2) 0.064(5) Uiso 0.15 1 d P . .
O6 O 0.4345(15) 0.0981(15) 0.046(2) 0.041(4) Uiso 0.13 1 d P . .
H2 H 0.728(3) 0.629(3) -0.034(4) 0.044(9) Uiso 1 1 d . . .
H3 H 0.586(4) 0.588(4) -0.195(6) 0.064(12) Uiso 1 1 d . . .
H4 H 0.410(3) 0.616(3) -0.137(4) 0.047(10) Uiso 1 1 d . . .
H7 H 0.326(4) 0.710(4) 0.185(6) 0.056(12) Uiso 1 1 d . . .
H6 H 0.513(4) 0.731(4) 0.237(4) 0.049(12) Uiso 1 1 d . . .

loop_
_atom_site_aniso_label
_atom_site_aniso_U_11
_atom_site_aniso_U_22
_atom_site_aniso_U_33
_atom_site_aniso_U_23
_atom_site_aniso_U_13
_atom_site_aniso_U_12
Zn1 0.0283(3) 0.0283(3) 0.0316(4) 0.000 0.000 0.000
N1 0.0298(10) 0.0352(11) 0.0321(11) -0.0013(8) -0.0028(8) 0.0004(8)
C2 0.0331(14) 0.0477(16) 0.0438(16) -0.0122(12) 0.0053(11) 0.0041(11)
C3 0.0417(16) 0.065(2) 0.0347(15) -0.0187(14) 0.0031(12) 0.0039(14)
C4 0.0361(14) 0.0586(18) 0.0314(13) -0.0116(13) -0.0030(11) 0.0005(12)
C5 0.0312(12) 0.0364(12) 0.0277(12) -0.0012(10) 0.0009(9) -0.0016(9)
C6 0.0324(12) 0.0345(12) 0.0253(12) -0.0015(9) 0.0012(9) 0.0011(9)
N7 0.0312(12) 0.0611(16) 0.0199(11) 0.0007(10) 0.0007(8) 0.0013(10)
C8 0.0259(16) 0.046(2) 0.0253(16) 0.000 0.000 -0.0050(13)
O9 0.0348(14) 0.076(2) 0.0215(13) 0.000 0.000 0.0006(14)
Cl1 0.0558(7) 0.0539(7) 0.0471(7) 0.0109(5) 0.0099(5) 0.0152(5)

loop_
_atom_type_symbol
_atom_type_description
_atom_type_scat_dispersion_real
_atom_type_scat_dispersion_imag
_atom_type_scat_source
C C 0.0033 0.0016 'International Tables Vol C Tables 4.2.6.8 and 6.1.1.4'
H H 0.0000 0.0000 'International Tables Vol C Tables 4.2.6.8 and 6.1.1.4'
N N 0.0061 0.0033 'International Tables Vol C Tables 4.2.6.8 and 6.1.1.4'
O O 0.0106 0.0060 'International Tables Vol C Tables 4.2.6.8 and 6.1.1.4'
Cl Cl 0.1484 0.1585 'International Tables Vol C Tables 4.2.6.8 and 6.1.1.4'
Zn Zn 0.2839 1.4301 'International Tables Vol C Tables 4.2.6.8 and 6.1.1.4'

loop_
_geom_angle_atom_site_label_1
_geom_angle_atom_site_label_2
_geom_angle_atom_site_label_3
_geom_angle
_geom_angle_site_symmetry_1
_geom_angle_site_symmetry_3
_geom_angle_publ_flag
N1 Zn1 N1 111.27(7) . 7_576 ?
N1 Zn1 N1 105.92(13) . 2_665 ?
N1 Zn1 N1 111.27(7) 7_576 2_665 ?
N1 Zn1 N1 111.27(7) . 8_756 ?
N1 Zn1 N1 105.92(13) 7_576 8_756 ?
N1 Zn1 N1 111.27(7) 2_665 8_756 ?
C6 N1 C2 118.7(2) . . ?
C6 N1 Zn1 117.87(18) . . ?
C2 N1 Zn1 122.29(19) . . ?
N1 C2 C3 121.3(3) . . ?
N1 C2 H2 120(2) . . ?
C3 C2 H2 119(2) . . ?
C2 C3 C4 120.3(3) . . ?
C2 C3 H3 126(3) . . ?
C4 C3 H3 113(3) . . ?
C3 C4 C5 118.4(3) . . ?
C3 C4 H4 121(2) . . ?
C5 C4 H4 120(2) . . ?
C6 C5 N7 117.0(2) . . ?
C6 C5 C4 118.0(2) . . ?
N7 C5 C4 125.0(2) . . ?
N1 C6 C5 123.2(2) . . ?
N1 C6 H6 117(3) . . ?
C5 C6 H6 119(3) . . ?
C8 N7 C5 125.6(2) . . ?
C8 N7 H7 115(4) . . ?
C5 N7 H7 117(4) . . ?
O9 C8 N7 123.52(17) . . ?
O9 C8 N7 123.52(17) . 2_565 ?
N7 C8 N7 113.0(3) . 2_565 ?
O2 Cl1 O2 180.0(11) 5_655 . ?
O2 Cl1 O4 60.0(6) 5_655 . ?
O2 Cl1 O4 120.0(6) . . ?
O2 Cl1 O4 120.0(6) 5_655 5_655 ?
O2 Cl1 O4 60.0(6) . 5_655 ?
O4 Cl1 O4 180.0(9) . 5_655 ?
O2 Cl1 O3 68.4(6) 5_655 5_655 ?
O2 Cl1 O3 111.6(6) . 5_655 ?
O4 Cl1 O3 112.9(6) . 5_655 ?
O4 Cl1 O3 67.1(6) 5_655 5_655 ?
O2 Cl1 O3 111.6(6) 5_655 . ?
O2 Cl1 O3 68.4(6) . . ?
O4 Cl1 O3 67.1(6) . . ?
O4 Cl1 O3 112.9(6) 5_655 . ?
O3 Cl1 O3 180.0(12) 5_655 . ?
O2 Cl1 O6 75.0(8) 5_655 . ?
O2 Cl1 O6 105.0(8) . . ?
O4 Cl1 O6 24.1(7) . . ?
O4 Cl1 O6 155.9(7) 5_655 . ?
O3 Cl1 O6 106.4(8) 5_655 . ?
O3 Cl1 O6 73.6(8) . . ?
O2 Cl1 O6 105.0(8) 5_655 5_655 ?
O2 Cl1 O6 75.0(8) . 5_655 ?
O4 Cl1 O6 155.9(7) . 5_655 ?
O4 Cl1 O6 24.1(7) 5_655 5_655 ?
O3 Cl1 O6 73.6(8) 5_655 5_655 ?
O3 Cl1 O6 106.4(8) . 5_655 ?
O6 Cl1 O6 180(2) . 5_655 ?
O2 Cl1 O5 35.6(9) 5_655 5_655 ?
O2 Cl1 O5 144.4(9) . 5_655 ?
O4 Cl1 O5 87.0(9) . 5_655 ?
O4 Cl1 O5 93.0(9) 5_655 5_655 ?
O3 Cl1 O5 32.8(8) 5_655 5_655 ?
O3 Cl1 O5 147.2(8) . 5_655 ?
O6 Cl1 O5 91.0(11) . 5_655 ?
O6 Cl1 O5 89.0(11) 5_655 5_655 ?
O2 Cl1 O5 144.4(9) 5_655 . ?
O2 Cl1 O5 35.6(9) . . ?
O4 Cl1 O5 93.0(9) . . ?
O4 Cl1 O5 87.0(9) 5_655 . ?
O3 Cl1 O5 147.2(8) 5_655 . ?
O3 Cl1 O5 32.8(8) . . ?
O6 Cl1 O5 89.0(11) . . ?
O6 Cl1 O5 91.0(11) 5_655 . ?
O5 Cl1 O5 180(2) 5_655 . ?
O2 Cl1 O1 106.4(5) 5_655 . ?
O2 Cl1 O1 73.6(5) . . ?
O4 Cl1 O1 81.3(6) . . ?
O4 Cl1 O1 98.7(6) 5_655 . ?
O3 Cl1 O1 75.0(5) 5_655 . ?
O3 Cl1 O1 105.0(5) . . ?
O6 Cl1 O1 57.6(8) . . ?
O6 Cl1 O1 122.4(8) 5_655 . ?
O5 Cl1 O1 89.7(9) 5_655 . ?
O5 Cl1 O1 90.3(9) . . ?
O2 Cl1 O1 73.6(5) 5_655 5_655 ?
O2 Cl1 O1 106.4(5) . 5_655 ?
O4 Cl1 O1 98.7(6) . 5_655 ?
O4 Cl1 O1 81.3(6) 5_655 5_655 ?
O3 Cl1 O1 105.0(5) 5_655 5_655 ?
O3 Cl1 O1 75.0(5) . 5_655 ?
O6 Cl1 O1 122.4(8) . 5_655 ?
O6 Cl1 O1 57.6(8) 5_655 5_655 ?
O5 Cl1 O1 90.3(9) 5_655 5_655 ?
O5 Cl1 O1 89.7(9) . 5_655 ?
O1 Cl1 O1 180.0(9) . 5_655 ?
O6 O1 Cl1 58.2(8) . . ?
O6 O1 O2 88.1(9) . . ?
Cl1 O1 O2 47.9(4) . . ?
O5 O2 Cl1 79.5(16) . . ?
O5 O2 O4 121.1(17) . 5_655 ?
Cl1 O2 O4 61.2(6) . 5_655 ?
O5 O2 O3 21.8(15) . . ?
Cl1 O2 O3 57.8(5) . . ?
O4 O2 O3 105.7(8) 5_655 . ?
O5 O2 O6 103.1(17) . 5_655 ?
Cl1 O2 O6 55.5(7) . 5_655 ?
O4 O2 O6 18.4(7) 5_655 5_655 ?
O3 O2 O6 89.5(9) . 5_655 ?
O5 O2 O1 104.9(16) . . ?
Cl1 O2 O1 58.4(5) . . ?
O4 O2 O1 90.5(7) 5_655 . ?
O3 O2 O1 90.8(7) . . ?
O6 O2 O1 99.5(8) 5_655 . ?
O5 O3 Cl1 77.1(17) . . ?
O5 O3 O4 119.1(19) . . ?
Cl1 O3 O4 55.5(5) . . ?
O5 O3 O2 23.3(16) . . ?
Cl1 O3 O2 53.9(5) . . ?
O4 O3 O2 99.6(8) . . ?
O5 O3 O6 101.9(19) . . ?
Cl1 O3 O6 54.5(7) . . ?
O4 O3 O6 20.2(7) . . ?
O2 O3 O6 85.7(9) . . ?
O6 O4 O2 116(2) . 5_655 ?
O6 O4 Cl1 85(2) . . ?
O2 O4 Cl1 58.8(6) 5_655 . ?
O6 O4 O3 97(2) . . ?
O2 O4 O3 103.3(9) 5_655 . ?
Cl1 O4 O3 57.4(6) . . ?
O3 O5 O2 135(3) . . ?
O3 O5 Cl1 70.1(16) . . ?
O2 O5 Cl1 64.9(14) . . ?
O4 O6 O1 133(3) . . ?
O4 O6 Cl1 70(2) . . ?
O1 O6 Cl1 64.2(8) . . ?
O4 O6 O2 46(2) . 5_655 ?
O1 O6 O2 94.0(11) . 5_655 ?
Cl1 O6 O2 49.5(7) . 5_655 ?
O4 O6 O3 63(2) . . ?
O1 O6 O3 95.2(11) . . ?
Cl1 O6 O3 51.9(7) . . ?
O2 O6 O3 83.4(10) 5_655 . ?

loop_
_geom_bond_atom_site_label_1
_geom_bond_atom_site_label_2
_geom_bond_distance
_geom_bond_site_symmetry_2
_geom_bond_publ_flag
Zn1 N1 2.013(2) . ?
Zn1 N1 2.013(2) 7_576 ?
Zn1 N1 2.013(2) 2_665 ?
Zn1 N1 2.013(2) 8_756 ?
N1 C6 1.333(3) . ?
N1 C2 1.349(4) . ?
C2 C3 1.376(5) . ?
C2 H2 0.89(4) . ?
C3 C4 1.386(4) . ?
C3 H3 0.88(5) . ?
C4 C5 1.394(4) . ?
C4 H4 0.91(4) . ?
C5 C6 1.388(4) . ?
C5 N7 1.393(3) . ?
C6 H6 0.87(4) . ?
N7 C8 1.368(3) . ?
N7 H7 0.74(6) . ?
C8 O9 1.225(4) . ?
C8 N7 1.368(3) 2_565 ?
Cl1 O2 1.370(9) 5_655 ?
Cl1 O2 1.370(9) . ?
Cl1 O4 1.403(11) . ?
Cl1 O4 1.403(11) 5_655 ?
Cl1 O3 1.435(10) 5_655 ?
Cl1 O3 1.435(10) . ?
Cl1 O6 1.484(18) . ?
Cl1 O6 1.484(18) 5_655 ?
Cl1 O5 1.49(2) 5_655 ?
Cl1 O5 1.49(2) . ?
Cl1 O1 1.572(8) . ?
Cl1 O1 1.572(8) 5_655 ?
O1 O6 1.47(2) . ?
O1 O2 1.770(12) . ?
O2 O5 0.88(2) . ?
O2 O4 1.387(14) 5_655 ?
O2 O3 1.576(14) . ?
O2 O6 1.74(2) 5_655 ?
O3 O5 0.83(2) . ?
O3 O4 1.568(15) . ?
O3 O6 1.75(2) . ?
O4 O6 0.609(18) . ?
O4 O2 1.387(14) 5_655 ?
O6 O2 1.74(2) 5_655 ?

loop_
_geom_hbond_atom_site_label_D
_geom_hbond_atom_site_label_H
_geom_hbond_atom_site_label_A
_geom_hbond_distance_DH
_geom_hbond_distance_HA
_geom_hbond_distance_DA
_geom_hbond_angle_DHA
_geom_hbond_site_symmetry_A
N7 H7 O9 0.74(6) 2.19(6) 2.894(3) 160(5) 3_655
